data_4342987
loop_
_publ_author_name
'Fritz, Stefanie'
'Ehm, Christian'
'Lentz, Dieter'

_publ_section_title
;
 Structure and Chemistry of SeFx(CN)4-x Compounds.
;
_journal_issue 11
_journal_name_full 'Inorganic chemistry'
_journal_page_first 5220
_journal_page_last 5231
_journal_paper_doi 10.1021/acs.inorgchem.5b00107
_journal_volume 54
_journal_year 2015
_chemical_formula_sum 'C10 H16 F2 N2 O2 Se'
_chemical_formula_weight 313.21
_chemical_name_systematic
;
 selenium dicyanide difluoride tetrahydrofurane-solvate
;
_space_group_crystal_system orthorhombic
_space_group_IT_number 62
_space_group_name_Hall '-P 2ac 2n'
_space_group_name_H-M_alt 'P n m a'
_symmetry_space_group_name_Hall '-P 2ac 2n'
_symmetry_space_group_name_H-M 'P n m a'
_atom_sites_solution_hydrogens geom
_audit_creation_method SHELXL-2013
_cell_angle_alpha 90
_cell_angle_beta 90
_cell_angle_gamma 90
_cell_formula_units_Z 4
_cell_length_a 13.717(18)
_cell_length_b 20.45(4)
_cell_length_c 4.804(5)
_cell_measurement_reflns_used 418
_cell_measurement_temperature 133(2)
_cell_measurement_theta_max 57.841
_cell_measurement_theta_min 7.970
_cell_volume 1348(3)
_computing_cell_refinement 'Saint (Bruker AXS)'
_computing_data_collection 'Smart (Bruker AXS)'
_computing_data_reduction 'Saint (Bruker AXS)'
_computing_molecular_graphics 'Ortep3v2 for Windows'
_computing_publication_material 'publCIF (IUCR)'
_computing_structure_refinement 'SHELXL-2013 (Sheldrick, 2013)'
_computing_structure_solution 'SHELXS-2013 (Sheldrick, 2013)'
_diffrn_ambient_temperature 133(2)
_diffrn_measured_fraction_theta_full 0.483
_diffrn_measured_fraction_theta_max 0.431
_diffrn_measurement_device_type 'Bruker AXS Smart CCD'
_diffrn_measurement_method 'omega scan'
_diffrn_radiation_type MoK\a
_diffrn_radiation_wavelength 0.71073
_diffrn_reflns_av_R_equivalents 0.1082
_diffrn_reflns_av_unetI/netI 0.0690
_diffrn_reflns_laue_measured_fraction_full 0.483
_diffrn_reflns_laue_measured_fraction_max 0.431
_diffrn_reflns_limit_h_max 9
_diffrn_reflns_limit_h_min -12
_diffrn_reflns_limit_k_max 27
_diffrn_reflns_limit_k_min -3
_diffrn_reflns_limit_l_max 6
_diffrn_reflns_limit_l_min 0
_diffrn_reflns_number 1299
_diffrn_reflns_point_group_measured_fraction_full 0.483
_diffrn_reflns_point_group_measured_fraction_max 0.431
_diffrn_reflns_theta_full 25.242
_diffrn_reflns_theta_max 30.529
_diffrn_reflns_theta_min 1.992
_diffrn_source 'sealed tube'
_exptl_absorpt_coefficient_mu 2.803
_exptl_absorpt_correction_type none
_exptl_crystal_colour colourless
_exptl_crystal_density_diffrn 1.544
_exptl_crystal_description prism
_exptl_crystal_F_000 632
_exptl_crystal_size_max 0.7
_exptl_crystal_size_mid 0.21
_exptl_crystal_size_min 0.19
_refine_diff_density_max 0.737
_refine_diff_density_min -1.961
_refine_diff_density_rms 0.199
_refine_ls_extinction_method none
_refine_ls_goodness_of_fit_ref 0.954
_refine_ls_hydrogen_treatment constr
_refine_ls_matrix_type full
_refine_ls_number_parameters 82
_refine_ls_number_reflns 906
_refine_ls_number_restraints 0
_refine_ls_restrained_S_all 0.954
_refine_ls_R_factor_all 0.1225
_refine_ls_R_factor_gt 0.0849
_refine_ls_shift/su_max 0.000
_refine_ls_shift/su_mean 0.000
_refine_ls_structure_factor_coef Fsqd
_refine_ls_weighting_details
;
 w=1/[\s^2^(Fo^2^)+(0.1504P)^2^]
 where P=(Fo^2^+2Fc^2^)/3
;
_refine_ls_weighting_scheme calc
_refine_ls_wR_factor_gt 0.1965
_refine_ls_wR_factor_ref 0.2164
_reflns_Friedel_coverage 0.000
_reflns_number_gt 545
_reflns_number_total 906
_reflns_threshold_expression 'I > 2\s(I)'
_cod_data_source_file ic5b00107_si_001.cif
_cod_data_source_block 1034969
_cod_depositor_comments 'Adding full bibliography for 4342982--4342987.cif.'
_cod_database_code 4342987
_shelx_space_group_comment
;
The symmetry employed for this shelxl refinement is uniquely defined
by the following loop, which should always be used as a source of
symmetry information in preference to the above space-group names.
They are only intended as comments.
;
_shelxl_version_number 2013-2

loop_
_space_group_symop_operation_xyz
'x, y, z'
'-x+1/2, -y, z+1/2'
'x+1/2, -y+1/2, -z+1/2'
'-x, y+1/2, -z'
'-x, -y, -z'
'x-1/2, y, -z-1/2'
'-x-1/2, y-1/2, z-1/2'
'x, -y-1/2, z'

loop_
_atom_site_label
_atom_site_type_symbol
_atom_site_fract_x
_atom_site_fract_y
_atom_site_fract_z
_atom_site_U_iso_or_equiv
_atom_site_adp_type
_atom_site_occupancy
_atom_site_site_symmetry_order
_atom_site_calc_flag
_atom_site_refinement_flags_posn
_atom_site_refinement_flags_adp
_atom_site_refinement_flags_occupancy
C1 C 0.4206(7) 0.1827(3) 0.680(2) 0.034(2) Uani 1 1 d . . .
C2 C 0.6775(8) 0.1478(3) 0.277(2) 0.044(3) Uani 1 1 d . . .
H2A H 0.7153 0.1683 0.4240 0.052 Uiso 1 1 calc R U .
H2B H 0.6831 0.1741 0.1100 0.052 Uiso 1 1 calc R U .
C3 C 0.5403(8) 0.0795(3) 0.285(3) 0.045(3) Uani 1 1 d . . .
H3A H 0.4833 0.0837 0.1669 0.054 Uiso 1 1 calc R U .
H3B H 0.5223 0.0548 0.4499 0.054 Uiso 1 1 calc R U .
C4 C 0.7124(8) 0.0805(4) 0.226(3) 0.058(3) Uani 1 1 d . . .
H4A H 0.7386 0.0610 0.3941 0.070 Uiso 1 1 calc R U .
H4B H 0.7619 0.0797 0.0817 0.070 Uiso 1 1 calc R U .
C5 C 0.6209(8) 0.0460(4) 0.133(3) 0.060(3) Uani 1 1 d . . .
H5A H 0.6123 0.0501 -0.0669 0.072 Uiso 1 1 calc R U .
H5B H 0.6234 -0.0001 0.1807 0.072 Uiso 1 1 calc R U .
F1 F 0.3895(6) 0.2500 0.2522(18) 0.048(2) Uani 1 2 d S T P
F2 F 0.5692(5) 0.2500 0.8046(19) 0.046(2) Uani 1 2 d S T P
N1 N 0.3802(7) 0.1397(3) 0.778(2) 0.053(3) Uani 1 1 d . . .
O1 O 0.5756(5) 0.1417(2) 0.3605(16) 0.0379(17) Uani 1 1 d . . .
Se1 Se 0.48991(9) 0.2500 0.5004(3) 0.0239(5) Uani 1 2 d S T P

loop_
_atom_site_aniso_label
_atom_site_aniso_U_11
_atom_site_aniso_U_22
_atom_site_aniso_U_33
_atom_site_aniso_U_23
_atom_site_aniso_U_13
_atom_site_aniso_U_12
C1 0.034(7) 0.032(4) 0.036(7) -0.003(3) 0.004(4) 0.004(3)
C2 0.039(9) 0.042(4) 0.050(8) -0.001(4) 0.006(5) -0.009(4)
C3 0.047(8) 0.032(4) 0.056(9) -0.011(3) -0.003(5) -0.002(4)
C4 0.047(9) 0.052(6) 0.074(12) -0.011(5) -0.001(5) -0.002(5)
C5 0.077(11) 0.054(6) 0.049(11) -0.020(5) 0.008(6) 0.000(5)
F1 0.032(6) 0.099(5) 0.011(6) 0.000 0.001(3) 0.000
F2 0.034(6) 0.061(4) 0.044(7) 0.000 -0.016(4) 0.000
N1 0.070(8) 0.043(4) 0.045(8) 0.004(3) 0.025(5) -0.017(4)
O1 0.039(5) 0.028(3) 0.046(6) -0.008(2) 0.009(3) -0.003(3)
Se1 0.0272(13) 0.0282(6) 0.0164(7) 0.000 0.0013(5) 0.000

loop_
_atom_type_symbol
_atom_type_description
_atom_type_scat_dispersion_real
_atom_type_scat_dispersion_imag
_atom_type_scat_source
C C 0.0033 0.0016 'International Tables Vol C Tables 4.2.6.8 and 6.1.1.4'
H H 0.0000 0.0000 'International Tables Vol C Tables 4.2.6.8 and 6.1.1.4'
F F 0.0171 0.0103 'International Tables Vol C Tables 4.2.6.8 and 6.1.1.4'
N N 0.0061 0.0033 'International Tables Vol C Tables 4.2.6.8 and 6.1.1.4'
O O 0.0106 0.0060 'International Tables Vol C Tables 4.2.6.8 and 6.1.1.4'
Se Se -0.0929 2.2259 'International Tables Vol C Tables 4.2.6.8 and 6.1.1.4'

loop_
_geom_angle_atom_site_label_1
_geom_angle_atom_site_label_2
_geom_angle_atom_site_label_3
_geom_angle
_geom_angle_site_symmetry_1
_geom_angle_site_symmetry_3
N1 C1 Se1 176.4(8) . .
O1 C2 C4 106.0(7) . .
O1 C2 H2A 110.5 . .
C4 C2 H2A 110.5 . .
O1 C2 H2B 110.5 . .
C4 C2 H2B 110.5 . .
H2A C2 H2B 108.7 . .
O1 C3 C5 106.6(9) . .
O1 C3 H3A 110.4 . .
C5 C3 H3A 110.4 . .
O1 C3 H3B 110.4 . .
C5 C3 H3B 110.4 . .
H3A C3 H3B 108.6 . .
C2 C4 C5 102.5(9) . .
C2 C4 H4A 111.3 . .
C5 C4 H4A 111.3 . .
C2 C4 H4B 111.3 . .
C5 C4 H4B 111.3 . .
H4A C4 H4B 109.2 . .
C3 C5 C4 104.8(8) . .
C3 C5 H5A 110.8 . .
C4 C5 H5A 110.8 . .
C3 C5 H5B 110.8 . .
C4 C5 H5B 110.8 . .
H5A C5 H5B 108.9 . .
C3 O1 C2 109.7(6) . .
C3 O1 Se1 132.9(6) . .
C2 O1 Se1 115.6(4) . .
F1 Se1 F2 167.5(4) . .
F1 Se1 C1 85.3(4) . .
F2 Se1 C1 86.2(4) . .
F1 Se1 C1 85.3(4) . 8_565
F2 Se1 C1 86.2(4) . 8_565
C1 Se1 C1 94.0(5) . 8_565
F1 Se1 O1 100.0(2) . .
F2 Se1 O1 86.4(2) . .
C1 Se1 O1 74.0(3) . .
C1 Se1 O1 166.2(3) 8_565 .

loop_
_geom_bond_atom_site_label_1
_geom_bond_atom_site_label_2
_geom_bond_distance
_geom_bond_site_symmetry_2
C1 N1 1.141(10) .
C1 Se1 1.882(9) .
C2 O1 1.459(11) .
C2 C4 1.479(12) .
C2 H2A 0.9700 .
C2 H2B 0.9700 .
C3 O1 1.408(9) .
C3 C5 1.494(14) .
C3 H3A 0.9700 .
C3 H3B 0.9700 .
C4 C5 1.507(14) .
C4 H4A 0.9700 .
C4 H4B 0.9700 .
C5 H5A 0.9700 .
C5 H5B 0.9700 .
F1 Se1 1.821(8) .
F2 Se1 1.822(8) .
O1 Se1 2.596(6) .
Se1 C1 1.882(9) 8_565

loop_
_geom_torsion_atom_site_label_1
_geom_torsion_atom_site_label_2
_geom_torsion_atom_site_label_3
_geom_torsion_atom_site_label_4
_geom_torsion
O1 C2 C4 C5 29.6(12)
O1 C3 C5 C4 22.1(13)
C2 C4 C5 C3 -31.5(13)
C5 C3 O1 C2 -3.5(12)
C5 C3 O1 Se1 160.1(7)
C4 C2 O1 C3 -16.9(11)
C4 C2 O1 Se1 176.4(7)
